data_4038261
loop_
_publ_author_name
'Galenko, Ekaterina E.'
'Kryukova, Mariya A.'
'Novikov, Mikhail S.'
'Khlebnikov, Alexander F.'

_publ_section_title
;
 Synthesis of Bi-, Ter-, and Quaterpyridinecarboxylates via
 Propargylisoxazole-Pyridine Rearrangement.
;
_journal_issue 9
_journal_name_full 'The Journal of organic chemistry'
_journal_page_first 6109
_journal_page_last 6122
_journal_paper_doi 10.1021/acs.joc.0c00611
_journal_volume 85
_journal_year 2020
_chemical_formula_moiety 'C27 H19 N3 O4 S'
_chemical_formula_sum 'C27 H19 N3 O4 S'
_chemical_formula_weight 481.51
_space_group_crystal_system triclinic
_space_group_IT_number 2
_space_group_name_Hall '-P 1'
_space_group_name_H-M_alt 'P -1'
_atom_sites_solution_hydrogens geom
_audit_creation_date 2020-02-28
_audit_creation_method
;
Olex2 1.2
(compiled 2018.05.29 svn.r3508 for OlexSys, GUI svn.r5506)
;
_cell_angle_alpha 107.6500(10)
_cell_angle_beta 107.1590(10)
_cell_angle_gamma 93.5990(10)
_cell_formula_units_Z 2
_cell_length_a 8.87440(10)
_cell_length_b 11.65640(10)
_cell_length_c 11.83170(10)
_cell_measurement_reflns_used 26193
_cell_measurement_temperature 100.01(12)
_cell_measurement_theta_max 76.6110
_cell_measurement_theta_min 4.0380
_cell_volume 1098.70(2)
_computing_cell_refinement 'CrysAlisPro 1.171.40.69a (Rigaku OD, 2020)'
_computing_data_collection 'CrysAlisPro 1.171.40.69a (Rigaku OD, 2020)'
_computing_data_reduction 'CrysAlisPro 1.171.40.69a (Rigaku OD, 2020)'
_computing_molecular_graphics 'Olex2 (Dolomanov et al., 2009)'
_computing_publication_material 'Olex2 (Dolomanov et al., 2009)'
_computing_structure_refinement 'ShelXL (Sheldrick, 2015)'
_diffrn_ambient_environment N~2~
_diffrn_ambient_temperature 100.01(12)
_diffrn_detector 'Hybrid Pixel Array Detector'
_diffrn_detector_area_resol_mean 10.0000
_diffrn_detector_type HyPix
_diffrn_measured_fraction_theta_full 0.999
_diffrn_measured_fraction_theta_max 0.982
_diffrn_measurement_details
;
List of Runs (angles in degrees, time in seconds):

  # Type    Start    End  Width  t~exp~   \w     \q     \k     \f   Frames
--------------------------------------------------------------------------
  1  \w    -14.00  11.00   0.50    0.11    --   47.20 -21.00 -81.00   50
  2  \w     36.00  79.00   0.50    0.42    --  107.75 -77.00   0.00   86
  3  \w     57.00  97.00   0.50    0.42    --  107.75 -77.00  30.00   80
  4  \w     71.00 102.00   0.50    0.42    --  107.75-125.00 -60.00   62
  5  \w     81.00 106.00   0.50    0.42    --  107.75 -94.00-120.00   50
  6  \w     56.00 112.00   0.50    0.42    --  107.75-125.00-150.00  112
  7  \w     35.00  60.00   0.50    0.42    --  107.75 -61.00-180.00   50
  8  \w    106.00 177.00   0.50    0.42    --  107.75  30.00-150.00  142
  9  \w     95.00 175.00   0.50    0.42    --  107.75  30.00   0.00  160
 10  \w     96.00 178.00   0.50    0.42    --  107.75  21.00  84.00  164
 11  \w    105.00 146.00   0.50    0.42    --  107.75  45.00 150.00   82
 12  \w     44.00  69.00   0.50    0.42    --  107.75 -61.00   0.00   50
 13  \w     39.00  64.00   0.50    0.42    --  107.75 -61.00  60.00   50
 14  \w     46.00  71.00   0.50    0.42    --  107.75 -61.00  90.00   50
 15  \w     37.00  69.00   0.50    0.42    --  107.75 -94.00 120.00   64
 16  \w     36.00  71.00   0.50    0.42    --  107.75 -61.00 150.00   70
 17  \w     36.00 112.00   0.50    0.11    --   47.20  21.00  84.00  152
 18  \w     50.00  95.00   0.50    0.11    --   47.20-125.00 120.00   90
 19  \w     39.00 111.00   0.50    0.42    --  107.75-125.00  30.00  144
 20  \w     36.00  61.00   0.50    0.42    --  107.75-125.00 -60.00   50
 21  \w      1.00  32.00   0.50    0.11    --   47.20 -37.00  60.00   62
 22  \w    -19.00  23.00   0.50    0.11    --  -47.20  21.00  84.00   84
 23  \w    -67.00  24.00   0.50    0.11    --  -47.20  77.00 -60.00  182
 24  \w    -25.00   1.00   0.50    0.11    --  -47.20  37.00-150.00   52
 25  \w    -40.00  26.00   0.50    0.11    --  -47.20  37.00-120.00  132
 26  \w    -68.00 -34.00   0.50    0.42    -- -106.00  61.00-120.00   68
 27  \w    -61.00 -35.00   0.50    0.42    -- -106.00  77.00-120.00   52
 28  \w    -71.00 -45.00   0.50    0.42    -- -106.00 135.00 -45.56   52
 29  \w    -88.00 -37.00   0.50    0.42    -- -106.00 125.00   0.00  102
 30  \w    -63.00 -38.00   0.50    0.42    -- -106.00 139.00  61.92   50
 31  \w    -84.00 -58.00   0.50    0.42    -- -106.00  77.00 150.00   52
 32  \w   -108.00 -83.00   0.50    0.42    -- -106.00 112.00 106.58   50
 33  \w   -108.00 -64.00   0.50    0.42    -- -106.00 112.00 133.44   88
 34  \w   -112.00 -49.00   0.50    0.42    -- -106.00 125.00  30.00  126
 35  \w    -69.00 -40.00   0.50    0.42    -- -106.00  61.00 -60.00   58
 36  \w    -71.00 -41.00   0.50    0.42    -- -106.00  61.00 -30.00   60
 37  \w    -84.00 -35.00   0.50    0.11    --  -47.20 -21.00 -81.00   98
 38  \w   -119.00 -93.00   0.50    0.11    --  -47.20 -21.00 -81.00   52
 39  \w   -125.00 -99.00   0.50    0.42    -- -106.00 -94.00 -30.00   52
 40  \w   -174.00-117.00   0.50    0.42    -- -106.00 -21.00 -81.00  114
 41  \w   -173.00-148.00   0.50    0.42    -- -106.00 -94.00 -30.00   50
 42  \w   -177.00-113.00   0.50    0.42    -- -106.00 -15.00 150.00  128
 43  \w   -119.00 -87.00   0.50    0.42    -- -106.00 135.00 -45.56   64
 44  \w   -108.00 -57.00   0.50    0.42    -- -106.00 115.00-107.64  102
 45  \w   -104.00 -64.00   0.50    0.42    -- -106.00  77.00-120.00   80
 46  \w   -107.00 -38.00   0.50    0.42    -- -106.00 106.00-132.70  138
 47  \w   -118.00 -33.00   0.50    0.42    -- -106.00 134.00 -86.78  170
 48  \w   -122.00 -97.00   0.50    0.42    -- -106.00 139.00  61.92   50
 49  \w   -125.00-100.00   0.50    0.42    -- -106.00 143.00 -13.85   50
 50  \w   -120.00 -94.00   0.50    0.42    -- -106.00 136.00-151.32   52
 51  \w   -103.00 -78.00   0.50    0.11    --  -47.20 -21.00 -81.00   50
 52  \w    -17.00  12.00   0.50    0.11    --   18.00 102.00 164.39   58
 53  \w    -41.00 -15.00   0.50    0.11    --  -42.00 -87.00-135.09   52
 54  \w     17.00  42.00   0.50    0.11    --   46.00  90.00  -0.84   50
 55  \w     17.00  42.00   0.50    0.11    --   46.00  90.00  74.81   50
 56  \w    -60.00 -35.00   0.50    0.11    --  -47.20 -37.00  30.00   50
 57  \w     39.00  75.00   0.50    0.11    --   47.20  37.00 -30.00   72
 58  \w     32.00  58.00   0.50    0.11    --   47.20  57.00   0.00   52
 59  \w     38.00  65.00   0.50    0.11    --   47.20  19.00-180.00   54
 60  \w     27.00  53.00   0.50    0.11    --   50.00  78.00  40.44   52
 61  \w     27.00  53.00   0.50    0.11    --   50.00  77.00  99.26   52
 62  \w     31.00  57.00   0.50    0.11    --   54.00  79.00-165.17   52
 63  \w     30.00  56.00   0.50    0.11    --   54.00  79.00 -49.60   52
 64  \w     81.00 126.00   0.50    0.11    --   54.00  79.00-165.17   90
 65  \w     32.00  58.00   0.50    0.11    --   54.00  78.00-119.11   52
 66  \w     32.00  58.00   0.50    0.11    --   54.00  77.00 113.02   52
 67  \w     87.00 113.00   0.50    0.11    --   54.00  78.00-119.11   52
 68  \w     32.00  58.00   0.50    0.11    --   54.00  78.00 140.07   52
 69  \w     31.00  56.00   0.50    0.11    --   54.00  77.00 -77.15   50
 70  \w     31.00  57.00   0.50    0.11    --   54.00  77.00   6.71   52
 71  \w     35.00  61.00   0.50    0.11    --   54.00  75.00 171.52   52
 72  \w     38.00  64.00   0.50    0.11    --   58.00  74.00-101.93   52
 73  \w    -63.00 -38.00   0.50    0.11    --  -62.00 -79.00 121.71   50
 74  \w   -129.00-103.00   0.50    0.11    --  -62.00 -79.00 121.71   52
 75  \w    -73.00 -48.00   0.50    0.11    --  -66.00 -66.00  92.27   50
 76  \w    -73.00 -48.00   0.50    0.11    --  -66.00 -66.00-107.80   50
 77  \w    -72.00 -47.00   0.50    0.11    --  -66.00 -67.00-120.59   50
 78  \w    -73.00 -48.00   0.50    0.11    --  -66.00 -64.00  69.75   50
 79  \w   -139.00 -96.00   0.50    0.11    --  -66.00 -66.00-107.80   86
 80  \w     43.00  69.00   0.50    0.11    --   66.00  78.00  25.29   52
 81  \w     42.00  68.00   0.50    0.11    --   66.00  80.00 -36.83   52
 82  \w    -71.00 -46.00   0.50    0.11    --  -70.00 -79.00 152.06   50
 83  \w    -77.00 -51.00   0.50    0.11    --  -70.00 -68.00-170.12   52
 84  \w    -79.00 -53.00   0.50    0.11    --  -70.00 -66.00 104.61   52
 85  \w    -74.00 -47.00   0.50    0.11    --  -70.00 -78.00-118.19   54
 86  \w    -79.00 -53.00   0.50    0.11    --  -70.00 -67.00 174.04   52
 87  \w     48.00  73.00   0.50    0.11    --   70.00  76.00  62.89   50
 88  \w     47.00  72.00   0.50    0.11    --   70.00  77.00  91.25   50
 89  \w    117.00 143.00   0.50    0.11    --   70.00  77.00  91.25   52
 90  \w     82.00 108.00   0.50    0.11    --   70.00  76.00 -11.03   52
 91  \w     49.00  75.00   0.50    0.11    --   70.00  76.00 -11.03   52
 92  \w    -84.00 -58.00   0.50    0.11    --  -74.00 -65.00 115.72   52
 93  \w   -133.00-107.00   0.50    0.11    --  -74.00 -74.00-131.83   52
 94  \w    -77.00 -52.00   0.50    0.11    --  -74.00 -74.00-131.83   50
 95  \w    -84.00 -58.00   0.50    0.11    --  -74.00 -64.00-110.14   52
 96  \w    -80.00 -54.00   0.50    0.11    --  -74.00 -75.00  50.12   52
 97  \w     55.00  81.00   0.50    0.11    --   74.00  74.00-144.88   52
 98  \w    -86.00 -60.00   0.50    0.42    --  -78.00 -70.00 175.75   52
 99  \w    -83.00 -57.00   0.50    0.42    --  -78.00 -73.00  12.61   52
100  \w    -87.00 -62.00   0.50    0.42    --  -78.00 -63.00  96.19   50
101  \w    -96.00 -67.00   0.50    0.42    --  -82.00 -63.00-102.05   58
102  \w    -90.00 -65.00   0.50    0.42    --  -82.00 -61.00  63.31   50
103  \w    -92.00 -66.00   0.50    0.42    --  -82.00 -66.00-138.63   52
104  \w    -87.00 -61.00   0.50    0.42    --  -82.00 -74.00 -44.35   52
105  \w    -87.00 -61.00   0.50    0.42    --  -82.00 -72.00 -77.23   52
106  \w    -85.00 -60.00   0.50    0.42    --  -82.00 -74.00  64.63   50
107  \w    -90.00 -64.00   0.50    0.42    --  -82.00 -66.00 157.17   52
108  \w    -90.00 -65.00   0.50    0.42    --  -86.00 -73.00 -23.67   50
109  \w    -90.00 -65.00   0.50    0.42    --  -86.00 -73.00 -10.27   50
110  \w   -101.00 -72.00   0.50    0.42    --  -90.00 -65.00-126.74   58
111  \w   -100.00 -74.00   0.50    0.42    --  -90.00 -63.00  98.25   52
112  \w   -100.00 -74.00   0.50    0.42    --  -90.00 -62.00  89.61   52
113  \w    -98.00 -72.00   0.50    0.42    --  -90.00 -66.00 151.28   52
114  \w    -97.00 -72.00   0.50    0.42    --  -90.00 -66.00 140.20   50
115  \w    -95.00 -69.00   0.50    0.42    --  -90.00 -76.00 -47.88   52
116  \w    -93.00 -68.00   0.50    0.42    --  -90.00 -74.00   9.29   50
117  \w   -150.00-124.00   0.50    0.42    --  -90.00 -74.00   9.29   52
118  \w    -97.00 -71.00   0.50    0.42    --  -90.00 -67.00 162.98   52
119  \w    -96.00 -70.00   0.50    0.42    --  -90.00 -71.00 130.78   52
120  \w   -100.00 -72.00   0.50    0.42    --  -90.00 -64.00-103.25   56
121  \w    -93.00 -68.00   0.50    0.42    --  -90.00 -74.00  51.10   50
122  \w   -105.00 -75.00   0.50    0.42    --  -94.00 -68.00-135.42   60
123  \w   -105.00 -75.00   0.50    0.42    --  -94.00 -68.00-169.28   60
124  \w   -101.00 -76.00   0.50    0.42    --  -94.00 -64.00  88.35   50
125  \w    -97.00 -71.00   0.50    0.42    --  -94.00 -76.00  74.94   52
126  \w   -164.00-138.00   0.50    0.42    --  -94.00 -76.00  74.94   52
127  \w   -102.00 -76.00   0.50    0.42    --  -94.00 -66.00 114.43   52
128  \w   -113.00 -74.00   0.50    0.42    --  -98.00 -79.00 -32.50   78
129  \w   -156.00-130.00   0.50    0.42    --  -98.00 -79.00 -32.50   52
130  \w   -104.00 -79.00   0.50    0.42    --  -98.00 -69.00-124.39   50
131  \w   -101.00 -75.00   0.50    0.42    --  -98.00 -76.00  69.20   52
132  \w   -104.00 -78.00   0.50    0.42    --  -98.00 -69.00-177.89   52
133  \w   -105.00 -79.00   0.50    0.42    -- -102.00 -78.00  41.05   52
134  \w   -158.00-132.00   0.50    0.42    -- -102.00 -78.00  41.05   52
135  \w    -62.00 -36.00   0.50    0.42    -- -106.00  61.00   0.00   52
136  \w   -118.00 -79.00   0.50    0.42    -- -106.00 -85.00  31.95   78
137  \w   -127.00 -88.00   0.50    0.42    -- -106.00 -66.00  51.60   78
138  \w   -167.00-126.00   0.50    0.42    -- -106.00 -85.00  31.95   82
139  \w   -130.00 -83.00   0.50    0.42    -- -106.00 -77.00  30.00   94
140  \w   -174.00-142.00   0.50    0.42    -- -106.00 -66.00  51.60   64
141  \w   -153.00 -86.00   0.50    0.42    -- -106.00 -74.00-140.42  134
142  \w   -118.00 -82.00   0.50    0.42    -- -106.00 -81.00 159.86   72
143  \w   -132.00 -84.00   0.50    0.42    -- -106.00 -77.00 125.43   96
144  \w   -111.00 -83.00   0.50    0.42    -- -106.00 -77.00-120.00   56
145  \w   -119.00 -82.00   0.50    0.42    -- -106.00 -80.00 -44.17   74
146  \w   -170.00-129.00   0.50    0.42    -- -106.00 -80.00 -44.17   82
147  \w   -114.00 -88.00   0.50    0.42    -- -106.00 -65.00-118.12   52
148  \w   -167.00-104.00   0.50    0.42    -- -106.00 -72.00  70.23  126
149  \w   -109.00 -81.00   0.50    0.42    -- -106.00 -81.00-126.75   56
150  \w   -147.00-115.00   0.50    0.42    -- -106.00 -81.00-126.75   64
151  \w   -134.00 -85.00   0.50    0.42    -- -106.00 -73.00 137.87   98
152  \w   -108.00 -83.00   0.50    0.42    -- -106.00 109.00-169.51   50
153  \w   -105.00 -80.00   0.50    0.42    -- -106.00 -83.00-153.62   50
154  \w   -119.00 -82.00   0.50    0.42    -- -106.00 -80.00 -87.29   74
155  \w   -113.00 -81.00   0.50    0.42    -- -106.00 -82.00  11.70   64
156  \w   -165.00-129.00   0.50    0.42    -- -106.00 -80.00 -87.29   72
157  \w   -109.00 -83.00   0.50    0.42    -- -106.00 -78.00  -8.86   52
158  \w   -169.00-116.00   0.50    0.42    -- -106.00 -78.00  -8.86  106
159  \w   -110.00 -84.00   0.50    0.42    -- -106.00 -74.00 163.87   52
160  \w   -112.00 -87.00   0.50    0.42    -- -106.00 -70.00 103.63   50
161  \w   -115.00 -86.00   0.50    0.42    -- -106.00 -70.00 -65.75   58
162  \w   -163.00-135.00   0.50    0.42    -- -106.00 -70.00 103.63   56
163  \w   -113.00 -84.00   0.50    0.42    -- -106.00 -75.00 172.32   58
164  \w   -123.00 -91.00   0.50    0.42    -- -106.00 -61.00-120.00   64
165  \w   -173.00-147.00   0.50    0.42    -- -106.00 -75.00 172.32   52
166  \w   -132.00 -90.00   0.50    0.42    -- -106.00 -66.00-166.44   84
167  \w   -127.00-102.00   0.50    0.42    -- -106.00 -15.00 -90.00   50
168  \w   -175.00-150.00   0.50    0.42    -- -106.00 -15.00 -90.00   50
169  \w   -109.00 -84.00   0.50    0.42    -- -106.00 -74.00  48.73   50
170  \w   -104.00 -79.00   0.50    0.42    -- -106.00 -88.00 117.94   50
171  \w   -164.00-138.00   0.50    0.42    -- -106.00 -66.00-166.44   52
172  \w   -141.00-115.00   0.50    0.42    -- -106.00 -88.00 117.94   52
173  \w    153.00 178.00   0.50    0.42    --  107.75  77.00 -90.00   50
174  \w     85.00 112.00   0.50    0.42    --  107.75  77.00 -90.00   54
175  \w    145.00 175.00   0.50    0.42    --  107.75  77.00  60.00   60
176  \w     85.00 131.00   0.50    0.42    --  107.75  77.00  60.00   92
177  \w    141.00 166.00   0.50    0.42    --  107.75  61.00  90.00   50
178  \w     98.00 124.00   0.50    0.42    --  107.75  61.00  90.00   52
179  \w    140.00 175.00   0.50    0.42    --  107.75  45.00 -60.00   70
;
_diffrn_measurement_device 'four-circle diffractometer'
_diffrn_measurement_device_type 'XtaLAB Synergy, Single source at home/near, HyPix'
_diffrn_measurement_method '\w scans'
_diffrn_orient_matrix_type 'CrysAlisPro convention (1999,Acta A55,543-557)'
_diffrn_orient_matrix_UB_11 0.1028027000
_diffrn_orient_matrix_UB_12 0.0400455000
_diffrn_orient_matrix_UB_13 0.1397745000
_diffrn_orient_matrix_UB_21 -0.1529083000
_diffrn_orient_matrix_UB_22 0.0011842000
_diffrn_orient_matrix_UB_23 0.0365397000
_diffrn_orient_matrix_UB_31 -0.0029530000
_diffrn_orient_matrix_UB_32 -0.1348472000
_diffrn_orient_matrix_UB_33 -0.0091176000
_diffrn_radiation_monochromator mirror
_diffrn_radiation_probe x-ray
_diffrn_radiation_type CuK\a
_diffrn_radiation_wavelength 1.54184
_diffrn_reflns_av_R_equivalents 0.0621
_diffrn_reflns_av_unetI/netI 0.0263
_diffrn_reflns_Laue_measured_fraction_full 0.999
_diffrn_reflns_Laue_measured_fraction_max 0.982
_diffrn_reflns_limit_h_max 11
_diffrn_reflns_limit_h_min -11
_diffrn_reflns_limit_k_max 12
_diffrn_reflns_limit_k_min -14
_diffrn_reflns_limit_l_max 14
_diffrn_reflns_limit_l_min -14
_diffrn_reflns_number 44689
_diffrn_reflns_point_group_measured_fraction_full 0.999
_diffrn_reflns_point_group_measured_fraction_max 0.982
_diffrn_reflns_theta_full 67.684
_diffrn_reflns_theta_max 77.778
_diffrn_reflns_theta_min 4.037
_diffrn_source 'micro-focus sealed X-ray tube'
_diffrn_source_type 'PhotonJet (Cu) X-ray Source'
_exptl_absorpt_coefficient_mu 1.665
_exptl_absorpt_correction_T_max 1.00000
_exptl_absorpt_correction_T_min 0.85574
_exptl_absorpt_correction_type multi-scan
_exptl_absorpt_process_details
;
CrysAlisPro 1.171.40.69a (Rigaku Oxford Diffraction, 2020)
Empirical absorption correction using spherical harmonics,
 implemented in SCALE3 ABSPACK scaling algorithm.
;
_exptl_crystal_colour colourless
_exptl_crystal_density_diffrn 1.455
_exptl_crystal_description plate
_exptl_crystal_F_000 500
_exptl_crystal_size_max 0.15
_exptl_crystal_size_mid 0.15
_exptl_crystal_size_min 0.1
_refine_diff_density_max 0.289
_refine_diff_density_min -0.404
_refine_diff_density_rms 0.054
_refine_ls_extinction_method none
_refine_ls_goodness_of_fit_ref 1.054
_refine_ls_hydrogen_treatment constr
_refine_ls_matrix_type full
_refine_ls_number_parameters 318
_refine_ls_number_reflns 4591
_refine_ls_number_restraints 0
_refine_ls_restrained_S_all 1.054
_refine_ls_R_factor_all 0.0465
_refine_ls_R_factor_gt 0.0436
_refine_ls_shift/su_max 0.000
_refine_ls_shift/su_mean 0.000
_refine_ls_structure_factor_coef Fsqd
_refine_ls_weighting_details 'w=1/[\s^2^(Fo^2^)+(0.0450P)^2^+0.6268P] where P=(Fo^2^+2Fc^2^)/3'
_refine_ls_weighting_scheme calc
_refine_ls_wR_factor_gt 0.0942
_refine_ls_wR_factor_ref 0.0959
_reflns_Friedel_coverage 0.000
_reflns_number_gt 4280
_reflns_number_total 4591
_reflns_threshold_expression 'I > 2\s(I)'
_cod_data_source_file jo0c00611_si_003.cif
_cod_data_source_block 15444_14.11
_cod_depositor_comments 'Adding full bibliography for 4038260--4038261.cif.'
_cod_database_code 4038261
_shelx_shelxl_version_number 2014/7
_chemical_oxdiff_formula 'C27 H19 N3 O4 S '
_shelx_space_group_comment
;
The symmetry employed for this shelxl refinement is uniquely defined
by the following loop, which should always be used as a source of
symmetry information in preference to the above space-group names.
They are only intended as comments.
;
_diffrn_oxdiff_digest_frames
;
01bbdc61ec36debb5bbf67b598d3b70ba10005008bb
;
_reflns_odcompleteness_completeness 99.73
_reflns_odcompleteness_iscentric 1
_reflns_odcompleteness_theta 74.33
_olex2_refinement_description
;
1. Fixed Uiso
 At 1.2 times of:
  All C(H) groups
 At 1.5 times of:
  All C(H,H,H) groups
2.a Aromatic/amide H refined with riding coordinates:
 C10(H10), C9(H9), C26(H26), C16(H16), C17(H17), C5(H5), C25(H25), C20(H20),
 C23(H23), C27(H27), C6(H6), C21(H21), C22(H22)
2.b Idealised Me refined as rotating group:
 C14(H14A,H14B,H14C), C1(H1A,H1B,H1C)
;
_olex2_submission_special_instructions 'No special instructions were received'
_oxdiff_exptl_absorpt_empirical_details
;
Empirical correction (ABSPACK) includes:
- Absorption correction using spherical harmonics
- Frame scaling
;
_oxdiff_exptl_absorpt_empirical_full_max 1.519
_oxdiff_exptl_absorpt_empirical_full_min 0.391

loop_
_space_group_symop_operation_xyz
'x, y, z'
'-x, -y, -z'

loop_
_atom_site_label
_atom_site_type_symbol
_atom_site_fract_x
_atom_site_fract_y
_atom_site_fract_z
_atom_site_U_iso_or_equiv
_atom_site_adp_type
_atom_site_occupancy
_atom_site_site_symmetry_order
_atom_site_calc_flag
_atom_site_refinement_flags_posn
_atom_site_refinement_flags_adp
_atom_site_refinement_flags_occupancy
_atom_site_disorder_assembly
_atom_site_disorder_group
S1 S 0.40254(4) 0.77922(3) -0.02038(3) 0.02012(10) Uani 1 1 d . . . . .
O2 O 0.96523(11) 0.89436(9) 0.16723(10) 0.0211(2) Uani 1 1 d . . . . .
O4 O -0.02602(11) 0.23787(9) 0.18249(9) 0.0211(2) Uani 1 1 d . . . . .
O3 O 0.05201(11) 0.38857(9) 0.37079(9) 0.0213(2) Uani 1 1 d . . . . .
O1 O 1.09305(13) 0.73336(10) 0.14909(12) 0.0293(3) Uani 1 1 d . . . . .
N0AA N 0.29569(14) 0.23612(11) 0.38809(11) 0.0184(2) Uani 1 1 d . . . . .
N1 N 0.55628(14) 0.64272(10) 0.12101(11) 0.0179(2) Uani 1 1 d . . . . .
N2 N 0.48833(14) 0.44403(10) 0.28660(11) 0.0176(2) Uani 1 1 d . . . . .
C13 C 0.06735(16) 0.32551(13) 0.26022(13) 0.0183(3) Uani 1 1 d . . . . .
C4 C 0.67200(16) 0.71091(12) 0.10576(12) 0.0171(3) Uani 1 1 d . . . . .
C11 C 0.20621(16) 0.38676(12) 0.24058(13) 0.0177(3) Uani 1 1 d . . . . .
C12 C 0.36705(16) 0.38527(12) 0.30418(13) 0.0170(3) Uani 1 1 d . . . . .
C8 C 0.45435(16) 0.50589(12) 0.20579(13) 0.0179(3) Uani 1 1 d . . . . .
C15 C 0.41124(16) 0.31698(12) 0.39342(12) 0.0171(3) Uani 1 1 d . . . . .
C7 C 0.59268(16) 0.57422(12) 0.19385(13) 0.0183(3) Uani 1 1 d . . . . .
C3 C 0.83448(16) 0.71046(12) 0.16689(13) 0.0184(3) Uani 1 1 d . . . . .
C10 C 0.17315(16) 0.44802(13) 0.15434(13) 0.0192(3) Uani 1 1 d . . . . .
H10 H 0.0678 0.4478 0.1089 0.023 Uiso 1 1 calc R . . . .
C9 C 0.29826(17) 0.50946(13) 0.13659(13) 0.0198(3) Uani 1 1 d . . . . .
H9 H 0.2788 0.5519 0.0801 0.024 Uiso 1 1 calc R . . . .
C26 C 0.55804(17) 0.87969(12) -0.12578(13) 0.0197(3) Uani 1 1 d . . . . .
H26 H 0.5827 0.9203 -0.1763 0.024 Uiso 1 1 calc R . . . .
C19 C 0.32892(16) 0.17419(13) 0.47129(13) 0.0185(3) Uani 1 1 d . . . . .
C24 C 0.60665(16) 0.77708(12) 0.01912(13) 0.0173(3) Uani 1 1 d . . . . .
C16 C 0.56945(16) 0.33978(13) 0.47883(13) 0.0190(3) Uani 1 1 d . . . . .
H16 H 0.6483 0.3955 0.4777 0.023 Uiso 1 1 calc R . . . .
C17 C 0.60381(17) 0.27851(13) 0.56254(13) 0.0205(3) Uani 1 1 d . . . . .
H17 H 0.7067 0.2923 0.6193 0.025 Uiso 1 1 calc R . . . .
C2 C 0.97706(16) 0.77875(13) 0.15867(13) 0.0194(3) Uani 1 1 d . . . . .
C5 C 0.87010(17) 0.63533(13) 0.23997(14) 0.0219(3) Uani 1 1 d . . . . .
H5 H 0.9763 0.6313 0.2787 0.026 Uiso 1 1 calc R . . . .
C25 C 0.67191(16) 0.83343(12) -0.04637(13) 0.0188(3) Uani 1 1 d . . . . .
H25 H 0.7795 0.8404 -0.0393 0.023 Uiso 1 1 calc R . . . .
C18 C 0.48214(17) 0.19378(13) 0.56277(13) 0.0195(3) Uani 1 1 d . . . . .
C20 C 0.20496(17) 0.08809(14) 0.46634(14) 0.0232(3) Uani 1 1 d . . . . .
H20 H 0.1049 0.0729 0.4054 0.028 Uiso 1 1 calc R . . . .
C23 C 0.50559(18) 0.13107(14) 0.65024(14) 0.0249(3) Uani 1 1 d . . . . .
H23 H 0.6048 0.1450 0.7118 0.030 Uiso 1 1 calc R . . . .
C27 C 0.40827(17) 0.85807(13) -0.11980(13) 0.0207(3) Uani 1 1 d . . . . .
H27 H 0.3196 0.8833 -0.1646 0.025 Uiso 1 1 calc R . . . .
C14 C -0.07223(18) 0.33157(14) 0.40221(15) 0.0256(3) Uani 1 1 d . . . . .
H14A H -0.1735 0.3207 0.3384 0.038 Uiso 1 1 calc GR . . . .
H14B H -0.0761 0.3827 0.4817 0.038 Uiso 1 1 calc GR . . . .
H14C H -0.0495 0.2535 0.4074 0.038 Uiso 1 1 calc GR . . . .
C1 C 1.09433(17) 0.95848(14) 0.14611(15) 0.0238(3) Uani 1 1 d . . . . .
H1A H 1.1016 0.9142 0.0655 0.036 Uiso 1 1 calc GR . . . .
H1B H 1.1933 0.9648 0.2106 0.036 Uiso 1 1 calc GR . . . .
H1C H 1.0734 1.0388 0.1483 0.036 Uiso 1 1 calc GR . . . .
C6 C 0.75015(17) 0.56700(14) 0.25568(14) 0.0225(3) Uani 1 1 d . . . . .
H6 H 0.7734 0.5180 0.3056 0.027 Uiso 1 1 calc R . . . .
C21 C 0.23207(19) 0.02721(15) 0.55102(16) 0.0272(3) Uani 1 1 d . . . . .
H21 H 0.1504 -0.0296 0.5468 0.033 Uiso 1 1 calc R . . . .
C22 C 0.3828(2) 0.05000(15) 0.64465(15) 0.0287(3) Uani 1 1 d . . . . .
H22 H 0.3990 0.0097 0.7030 0.034 Uiso 1 1 calc R . . . .

loop_
_atom_site_aniso_label
_atom_site_aniso_U_11
_atom_site_aniso_U_22
_atom_site_aniso_U_33
_atom_site_aniso_U_23
_atom_site_aniso_U_13
_atom_site_aniso_U_12
S1 0.01572(17) 0.02305(18) 0.02519(18) 0.01267(14) 0.00711(13) 0.00389(12)
O2 0.0178(5) 0.0179(5) 0.0279(5) 0.0098(4) 0.0066(4) 0.0001(4)
O4 0.0174(5) 0.0212(5) 0.0236(5) 0.0086(4) 0.0046(4) 0.0010(4)
O3 0.0193(5) 0.0228(5) 0.0246(5) 0.0079(4) 0.0114(4) 0.0020(4)
O1 0.0206(5) 0.0281(6) 0.0490(7) 0.0213(5) 0.0163(5) 0.0072(4)
N0AA 0.0171(5) 0.0208(6) 0.0194(6) 0.0095(5) 0.0062(4) 0.0028(4)
N1 0.0179(5) 0.0171(5) 0.0211(6) 0.0080(4) 0.0082(4) 0.0032(4)
N2 0.0182(5) 0.0159(5) 0.0201(6) 0.0067(4) 0.0079(5) 0.0024(4)
C13 0.0163(6) 0.0196(7) 0.0221(7) 0.0107(5) 0.0068(5) 0.0056(5)
C4 0.0184(6) 0.0153(6) 0.0187(6) 0.0057(5) 0.0080(5) 0.0028(5)
C11 0.0172(6) 0.0169(6) 0.0197(6) 0.0055(5) 0.0078(5) 0.0025(5)
C12 0.0176(6) 0.0156(6) 0.0186(6) 0.0054(5) 0.0078(5) 0.0031(5)
C8 0.0186(6) 0.0159(6) 0.0206(6) 0.0063(5) 0.0083(5) 0.0031(5)
C15 0.0170(6) 0.0179(6) 0.0172(6) 0.0050(5) 0.0075(5) 0.0034(5)
C7 0.0191(6) 0.0163(6) 0.0212(6) 0.0068(5) 0.0085(5) 0.0029(5)
C3 0.0173(6) 0.0175(6) 0.0212(6) 0.0071(5) 0.0071(5) 0.0017(5)
C10 0.0166(6) 0.0197(7) 0.0221(7) 0.0080(5) 0.0065(5) 0.0045(5)
C9 0.0207(7) 0.0199(7) 0.0225(7) 0.0103(5) 0.0087(5) 0.0048(5)
C26 0.0208(7) 0.0182(7) 0.0203(6) 0.0087(5) 0.0055(5) 0.0017(5)
C19 0.0192(6) 0.0199(7) 0.0190(6) 0.0082(5) 0.0083(5) 0.0053(5)
C24 0.0156(6) 0.0164(6) 0.0197(6) 0.0063(5) 0.0057(5) 0.0020(5)
C16 0.0166(6) 0.0196(7) 0.0202(6) 0.0051(5) 0.0073(5) 0.0018(5)
C17 0.0168(6) 0.0231(7) 0.0195(6) 0.0059(5) 0.0041(5) 0.0042(5)
C2 0.0178(6) 0.0207(7) 0.0208(7) 0.0103(5) 0.0046(5) 0.0024(5)
C5 0.0165(6) 0.0244(7) 0.0265(7) 0.0128(6) 0.0052(5) 0.0036(5)
C25 0.0176(6) 0.0185(6) 0.0206(6) 0.0076(5) 0.0062(5) 0.0014(5)
C18 0.0203(7) 0.0208(7) 0.0192(6) 0.0067(5) 0.0082(5) 0.0069(5)
C20 0.0194(7) 0.0271(8) 0.0266(7) 0.0143(6) 0.0073(6) 0.0035(6)
C23 0.0245(7) 0.0294(8) 0.0238(7) 0.0131(6) 0.0070(6) 0.0095(6)
C27 0.0194(7) 0.0204(7) 0.0225(7) 0.0095(5) 0.0048(5) 0.0039(5)
C14 0.0242(7) 0.0288(8) 0.0306(8) 0.0132(6) 0.0158(6) 0.0032(6)
C1 0.0206(7) 0.0218(7) 0.0307(8) 0.0130(6) 0.0077(6) -0.0013(5)
C6 0.0204(7) 0.0240(7) 0.0284(7) 0.0159(6) 0.0083(6) 0.0042(5)
C21 0.0260(8) 0.0296(8) 0.0354(8) 0.0196(7) 0.0146(7) 0.0051(6)
C22 0.0325(8) 0.0341(9) 0.0302(8) 0.0219(7) 0.0132(7) 0.0121(7)

loop_
_atom_type_symbol
_atom_type_description
_atom_type_scat_dispersion_real
_atom_type_scat_dispersion_imag
_atom_type_scat_source
C C 0.0181 0.0091 'International Tables Vol C Tables 4.2.6.8 and 6.1.1.4'
H H 0.0000 0.0000 'International Tables Vol C Tables 4.2.6.8 and 6.1.1.4'
N N 0.0311 0.0180 'International Tables Vol C Tables 4.2.6.8 and 6.1.1.4'
O O 0.0492 0.0322 'International Tables Vol C Tables 4.2.6.8 and 6.1.1.4'
S S 0.3331 0.5567 'International Tables Vol C Tables 4.2.6.8 and 6.1.1.4'

loop_
_geom_angle_atom_site_label_1
_geom_angle_atom_site_label_2
_geom_angle_atom_site_label_3
_geom_angle
_geom_angle_site_symmetry_1
_geom_angle_site_symmetry_3
_geom_angle_publ_flag
C27 S1 C24 91.98(7) . . ?
C2 O2 C1 114.63(11) . . ?
C13 O3 C14 114.76(11) . . ?
C15 N0AA C19 118.37(12) . . ?
C7 N1 C4 120.84(12) . . ?
C12 N2 C8 118.62(12) . . ?
O4 C13 O3 124.60(12) . . ?
O4 C13 C11 124.29(12) . . ?
O3 C13 C11 110.80(11) . . ?
N1 C4 C3 120.28(12) . . ?
N1 C4 C24 112.26(12) . . ?
C3 C4 C24 127.44(12) . . ?
C12 C11 C13 123.70(12) . . ?
C10 C11 C13 117.67(12) . . ?
C10 C11 C12 118.63(12) . . ?
N2 C12 C11 121.98(13) . . ?
N2 C12 C15 116.43(12) . . ?
C11 C12 C15 121.59(12) . . ?
N2 C8 C7 116.64(12) . . ?
N2 C8 C9 123.04(12) . . ?
C9 C8 C7 120.31(12) . . ?
N0AA C15 C12 116.19(12) . . ?
N0AA C15 C16 123.20(13) . . ?
C16 C15 C12 120.61(12) . . ?
N1 C7 C8 115.67(12) . . ?
N1 C7 C6 122.43(12) . . ?
C6 C7 C8 121.89(13) . . ?
C4 C3 C2 127.18(12) . . ?
C5 C3 C4 117.97(12) . . ?
C5 C3 C2 114.81(12) . . ?
C11 C10 H10 120.3 . . ?
C9 C10 C11 119.47(13) . . ?
C9 C10 H10 120.3 . . ?
C8 C9 H9 120.9 . . ?
C10 C9 C8 118.21(13) . . ?
C10 C9 H9 120.9 . . ?
C25 C26 H26 123.8 . . ?
C27 C26 H26 123.8 . . ?
C27 C26 C25 112.48(13) . . ?
N0AA C19 C18 122.41(13) . . ?
N0AA C19 C20 118.48(12) . . ?
C20 C19 C18 119.11(13) . . ?
C4 C24 S1 116.16(10) . . ?
C25 C24 S1 110.39(10) . . ?
C25 C24 C4 133.29(13) . . ?
C15 C16 H16 120.6 . . ?
C17 C16 C15 118.85(13) . . ?
C17 C16 H16 120.6 . . ?
C16 C17 H17 120.1 . . ?
C16 C17 C18 119.80(13) . . ?
C18 C17 H17 120.1 . . ?
O2 C2 C3 113.73(12) . . ?
O1 C2 O2 123.82(13) . . ?
O1 C2 C3 122.41(13) . . ?
C3 C5 H5 119.5 . . ?
C6 C5 C3 121.01(13) . . ?
C6 C5 H5 119.5 . . ?
C26 C25 H25 123.5 . . ?
C24 C25 C26 113.00(12) . . ?
C24 C25 H25 123.5 . . ?
C17 C18 C19 117.30(13) . . ?
C23 C18 C19 119.30(13) . . ?
C23 C18 C17 123.39(13) . . ?
C19 C20 H20 119.9 . . ?
C21 C20 C19 120.21(14) . . ?
C21 C20 H20 119.9 . . ?
C18 C23 H23 119.9 . . ?
C22 C23 C18 120.29(14) . . ?
C22 C23 H23 119.9 . . ?
S1 C27 H27 123.9 . . ?
C26 C27 S1 112.12(11) . . ?
C26 C27 H27 123.9 . . ?
O3 C14 H14A 109.5 . . ?
O3 C14 H14B 109.5 . . ?
O3 C14 H14C 109.5 . . ?
H14A C14 H14B 109.5 . . ?
H14A C14 H14C 109.5 . . ?
H14B C14 H14C 109.5 . . ?
O2 C1 H1A 109.5 . . ?
O2 C1 H1B 109.5 . . ?
O2 C1 H1C 109.5 . . ?
H1A C1 H1B 109.5 . . ?
H1A C1 H1C 109.5 . . ?
H1B C1 H1C 109.5 . . ?
C7 C6 H6 121.3 . . ?
C5 C6 C7 117.43(13) . . ?
C5 C6 H6 121.3 . . ?
C20 C21 H21 119.7 . . ?
C20 C21 C22 120.56(14) . . ?
C22 C21 H21 119.7 . . ?
C23 C22 C21 120.47(14) . . ?
C23 C22 H22 119.8 . . ?
C21 C22 H22 119.8 . . ?

loop_
_geom_bond_atom_site_label_1
_geom_bond_atom_site_label_2
_geom_bond_distance
_geom_bond_site_symmetry_2
_geom_bond_publ_flag
S1 C24 1.7358(14) . ?
S1 C27 1.7077(15) . ?
O2 C2 1.3336(18) . ?
O2 C1 1.4519(16) . ?
O4 C13 1.2043(17) . ?
O3 C13 1.3434(17) . ?
O3 C14 1.4473(16) . ?
O1 C2 1.2055(18) . ?
N0AA C15 1.3223(17) . ?
N0AA C19 1.3651(18) . ?
N1 C4 1.3464(17) . ?
N1 C7 1.3304(18) . ?
N2 C12 1.3403(17) . ?
N2 C8 1.3419(18) . ?
C13 C11 1.4972(18) . ?
C4 C3 1.4107(19) . ?
C4 C24 1.4721(19) . ?
C11 C12 1.4075(19) . ?
C11 C10 1.389(2) . ?
C12 C15 1.4856(19) . ?
C8 C7 1.4862(18) . ?
C8 C9 1.3963(19) . ?
C15 C16 1.4200(19) . ?
C7 C6 1.394(2) . ?
C3 C2 1.4957(18) . ?
C3 C5 1.395(2) . ?
C10 H10 0.9300 . ?
C10 C9 1.3852(19) . ?
C9 H9 0.9300 . ?
C26 H26 0.9300 . ?
C26 C25 1.418(2) . ?
C26 C27 1.364(2) . ?
C19 C18 1.4196(19) . ?
C19 C20 1.4173(19) . ?
C24 C25 1.3758(19) . ?
C16 H16 0.9300 . ?
C16 C17 1.365(2) . ?
C17 H17 0.9300 . ?
C17 C18 1.418(2) . ?
C5 H5 0.9300 . ?
C5 C6 1.3791(19) . ?
C25 H25 0.9300 . ?
C18 C23 1.414(2) . ?
C20 H20 0.9300 . ?
C20 C21 1.370(2) . ?
C23 H23 0.9300 . ?
C23 C22 1.369(2) . ?
C27 H27 0.9300 . ?
C14 H14A 0.9600 . ?
C14 H14B 0.9600 . ?
C14 H14C 0.9600 . ?
C1 H1A 0.9600 . ?
C1 H1B 0.9600 . ?
C1 H1C 0.9600 . ?
C6 H6 0.9300 . ?
C21 H21 0.9300 . ?
C21 C22 1.411(2) . ?
C22 H22 0.9300 . ?

loop_
_geom_torsion_atom_site_label_1
_geom_torsion_atom_site_label_2
_geom_torsion_atom_site_label_3
_geom_torsion_atom_site_label_4
_geom_torsion
_geom_torsion_site_symmetry_1
_geom_torsion_site_symmetry_2
_geom_torsion_site_symmetry_3
_geom_torsion_site_symmetry_4
_geom_torsion_publ_flag
S1 C24 C25 C26 1.10(15) . . . . ?
O4 C13 C11 C12 -112.03(17) . . . . ?
O4 C13 C11 C10 67.82(19) . . . . ?
O3 C13 C11 C12 74.12(17) . . . . ?
O3 C13 C11 C10 -106.02(14) . . . . ?
N0AA C15 C16 C17 -2.2(2) . . . . ?
N0AA C19 C18 C17 -2.1(2) . . . . ?
N0AA C19 C18 C23 176.66(13) . . . . ?
N0AA C19 C20 C21 -177.75(14) . . . . ?
N1 C4 C3 C2 178.95(13) . . . . ?
N1 C4 C3 C5 1.6(2) . . . . ?
N1 C4 C24 S1 12.09(15) . . . . ?
N1 C4 C24 C25 -162.89(14) . . . . ?
N1 C7 C6 C5 0.6(2) . . . . ?
N2 C12 C15 N0AA -164.06(12) . . . . ?
N2 C12 C15 C16 16.22(18) . . . . ?
N2 C8 C7 N1 -174.83(12) . . . . ?
N2 C8 C7 C6 4.91(19) . . . . ?
N2 C8 C9 C10 1.3(2) . . . . ?
C13 C11 C12 N2 -178.14(12) . . . . ?
C13 C11 C12 C15 2.6(2) . . . . ?
C13 C11 C10 C9 177.78(12) . . . . ?
C4 N1 C7 C8 178.38(11) . . . . ?
C4 N1 C7 C6 -1.4(2) . . . . ?
C4 C3 C2 O2 44.39(19) . . . . ?
C4 C3 C2 O1 -137.76(16) . . . . ?
C4 C3 C5 C6 -2.3(2) . . . . ?
C4 C24 C25 C26 176.29(14) . . . . ?
C11 C12 C15 N0AA 15.23(19) . . . . ?
C11 C12 C15 C16 -164.50(13) . . . . ?
C11 C10 C9 C8 0.8(2) . . . . ?
C12 N2 C8 C7 177.28(11) . . . . ?
C12 N2 C8 C9 -1.7(2) . . . . ?
C12 C11 C10 C9 -2.4(2) . . . . ?
C12 C15 C16 C17 177.55(12) . . . . ?
C8 N2 C12 C11 -0.01(19) . . . . ?
C8 N2 C12 C15 179.27(11) . . . . ?
C8 C7 C6 C5 -179.08(13) . . . . ?
C15 N0AA C19 C18 0.1(2) . . . . ?
C15 N0AA C19 C20 179.56(12) . . . . ?
C15 C16 C17 C18 0.1(2) . . . . ?
C7 N1 C4 C3 0.17(19) . . . . ?
C7 N1 C4 C24 178.47(12) . . . . ?
C7 C8 C9 C10 -177.65(12) . . . . ?
C3 C4 C24 S1 -169.76(11) . . . . ?
C3 C4 C24 C25 15.3(2) . . . . ?
C3 C5 C6 C7 1.2(2) . . . . ?
C10 C11 C12 N2 2.0(2) . . . . ?
C10 C11 C12 C15 -177.24(12) . . . . ?
C9 C8 C7 N1 4.14(19) . . . . ?
C9 C8 C7 C6 -176.13(13) . . . . ?
C19 N0AA C15 C12 -177.68(11) . . . . ?
C19 N0AA C15 C16 2.0(2) . . . . ?
C19 C18 C23 C22 1.7(2) . . . . ?
C19 C20 C21 C22 0.5(2) . . . . ?
C24 S1 C27 C26 1.47(12) . . . . ?
C24 C4 C3 C2 0.9(2) . . . . ?
C24 C4 C3 C5 -176.38(13) . . . . ?
C16 C17 C18 C19 1.9(2) . . . . ?
C16 C17 C18 C23 -176.77(13) . . . . ?
C17 C18 C23 C22 -179.71(14) . . . . ?
C2 C3 C5 C6 -179.97(13) . . . . ?
C5 C3 C2 O2 -138.22(13) . . . . ?
C5 C3 C2 O1 39.6(2) . . . . ?
C25 C26 C27 S1 -1.10(16) . . . . ?
C18 C19 C20 C21 1.7(2) . . . . ?
C18 C23 C22 C21 0.6(2) . . . . ?
C20 C19 C18 C17 178.50(13) . . . . ?
C20 C19 C18 C23 -2.8(2) . . . . ?
C20 C21 C22 C23 -1.7(2) . . . . ?
C27 S1 C24 C4 -177.56(11) . . . . ?
C27 S1 C24 C25 -1.45(11) . . . . ?
C27 C26 C25 C24 -0.02(18) . . . . ?
C14 O3 C13 O4 10.4(2) . . . . ?
C14 O3 C13 C11 -175.74(11) . . . . ?
C1 O2 C2 O1 8.4(2) . . . . ?
C1 O2 C2 C3 -173.75(11) . . . . ?
